data_2208657
loop_
_publ_author_name
'Yan, Xi-Long'
'Chen, Li-Gong'
'Zeng, Tao'

_publ_section_title
;
 2,6-Di-<i>tert</i>-butyl-4-(phenyliminomethyl)phenol
;
_journal_coeditor_code LH2011
_journal_issue 4
_journal_name_full 'Acta Crystallographica Section E'
_journal_page_first o1455
_journal_page_last o1456
_journal_paper_doi 10.1107/S1600536806009202
_journal_volume 62
_journal_year 2006
_chemical_formula_iupac 'C21 H27 N O'
_chemical_formula_moiety 'C21 H27 N O'
_chemical_formula_sum 'C21 H27 N O'
_chemical_formula_weight 309.44
_chemical_name_systematic
;
2,6-di-tert-butyl-4-(phenyliminomethyl)phenol
;
_space_group_IT_number 14
_symmetry_cell_setting monoclinic
_symmetry_space_group_name_Hall '-P 2ybc'
_symmetry_space_group_name_H-M 'P 1 21/c 1'
_atom_sites_solution_hydrogens geom
_atom_sites_solution_primary direct
_atom_sites_solution_secondary difmap
_cell_angle_alpha 90.00
_cell_angle_beta 101.209(3)
_cell_angle_gamma 90.00
_cell_formula_units_Z 4
_cell_length_a 14.592(2)
_cell_length_b 10.9764(17)
_cell_length_c 11.925(2)
_cell_measurement_reflns_used 3107
_cell_measurement_temperature 294(2)
_cell_measurement_theta_max 27.16
_cell_measurement_theta_min 2.34
_cell_volume 1873.6(5)
_computing_cell_refinement 'SAINT (Bruker, 1997)'
_computing_data_collection 'SMART (Bruker, 1997)'
_computing_data_reduction SAINT
_computing_molecular_graphics 'SHELXTL (Bruker, 1997)'
_computing_publication_material SHELXTL
_computing_structure_refinement 'SHELXL97 (Sheldrick, 1997)'
_computing_structure_solution 'SHELXS97 (Sheldrick, 1997)'
_diffrn_ambient_temperature 294(2)
_diffrn_measured_fraction_theta_full 1.000
_diffrn_measured_fraction_theta_max 0.972
_diffrn_measurement_device_type 'Bruker SMART CCD'
_diffrn_measurement_method '\f and \w'
_diffrn_radiation_monochromator graphite
_diffrn_radiation_source 'fine-focus sealed tube'
_diffrn_radiation_type MoK\a
_diffrn_radiation_wavelength 0.71073
_diffrn_reflns_av_R_equivalents 0.0328
_diffrn_reflns_av_sigmaI/netI 0.0438
_diffrn_reflns_limit_h_max 19
_diffrn_reflns_limit_h_min -17
_diffrn_reflns_limit_k_max 14
_diffrn_reflns_limit_k_min -12
_diffrn_reflns_limit_l_max 15
_diffrn_reflns_limit_l_min -12
_diffrn_reflns_number 11349
_diffrn_reflns_theta_full 25.00
_diffrn_reflns_theta_max 28.28
_diffrn_reflns_theta_min 2.34
_diffrn_standards_decay_% 0
_diffrn_standards_interval_count 0
_diffrn_standards_interval_time 0
_diffrn_standards_number 0
_exptl_absorpt_coefficient_mu 0.066
_exptl_absorpt_correction_T_max 0.9895
_exptl_absorpt_correction_T_min 0.9843
_exptl_absorpt_correction_type multi-scan
_exptl_absorpt_process_details '(SADABS; Sheldrick, 1996)'
_exptl_crystal_colour colourless
_exptl_crystal_density_diffrn 1.097
_exptl_crystal_density_method 'not measured'
_exptl_crystal_description block
_exptl_crystal_F_000 672
_exptl_crystal_size_max 0.24
_exptl_crystal_size_mid 0.20
_exptl_crystal_size_min 0.16
_refine_diff_density_max 0.348
_refine_diff_density_min -0.361
_refine_ls_extinction_method none
_refine_ls_goodness_of_fit_ref 1.029
_refine_ls_hydrogen_treatment constr
_refine_ls_matrix_type full
_refine_ls_number_parameters 214
_refine_ls_number_reflns 4521
_refine_ls_number_restraints 0
_refine_ls_restrained_S_all 1.029
_refine_ls_R_factor_all 0.0982
_refine_ls_R_factor_gt 0.0506
_refine_ls_shift/su_max 0.000
_refine_ls_shift/su_mean 0.000
_refine_ls_structure_factor_coef Fsqd
_refine_ls_weighting_details 'calc w=1/[\s^2^(Fo^2^)+(0.0673P)^2^+0.3616P] where P=(Fo^2^+2Fc^2^)/3'
_refine_ls_weighting_scheme calc
_refine_ls_wR_factor_gt 0.1299
_refine_ls_wR_factor_ref 0.1543
_reflns_number_gt 2586
_reflns_number_total 4521
_reflns_threshold_expression I>2\s(I)
_cod_data_source_file lh2011.cif
_cod_data_source_block I
_cod_depositor_comments
;
The following automatic conversions were performed:
'_symmetry_cell_setting' value 'Monoclinic' changed to 'monoclinic'
according to '/home/saulius/struct/CIF-dictionaries/cif_core.dic'
dictionary named 'cif_core.dic' version 2.4.1 from 2010-06-29.

Automatic conversion script
Id: cif_fix_enum 1527 2010-12-29 10:47:43Z saulius 

The following automatic conversions were performed:

'_symmetry_cell_setting' value 'Monoclinic' changed to 'monoclinic'
according to /home/saulius/struct/CIF-dictionaries/cif_core.dic
dictionary named 'cif_core.dic' version 2.4.1 from 2010-06-29.

Automatic conversion script
Id: cif_fix_values 1715 2011-07-08 13:25:40Z adriana 
;
_cod_original_cell_volume 1873.7(5)
_cod_original_sg_symbol_H-M 'P 21/c'
_cod_database_code 2208657
_cod_database_fobs_code 2208657

loop_
_symmetry_equiv_pos_as_xyz
'x, y, z'
'-x, y+1/2, -z+1/2'
'-x, -y, -z'
'x, -y-1/2, z-1/2'

loop_
_atom_site_type_symbol
_atom_site_label
_atom_site_fract_x
_atom_site_fract_y
_atom_site_fract_z
_atom_site_U_iso_or_equiv
_atom_site_adp_type
_atom_site_calc_flag
_atom_site_refinement_flags
_atom_site_occupancy
O O1 0.21857(9) 0.09553(12) 0.31218(12) 0.0600(4) Uani d . 1
H H1 0.2205 0.1197 0.3800 0.072 Uiso d R 1
N N1 0.29411(10) 0.59147(13) 0.05975(13) 0.0439(4) Uani d . 1
C C1 0.22270(11) 0.20476(15) 0.25697(14) 0.0369(4) Uani d . 1
C C2 0.30942(11) 0.25805(14) 0.25124(13) 0.0332(4) Uani d . 1
C C3 0.30729(11) 0.36592(14) 0.19093(13) 0.0335(4) Uani d . 1
H H3 0.3635 0.4028 0.1848 0.040 Uiso calc R 1
C C4 0.22395(11) 0.42103(14) 0.13920(14) 0.0343(4) Uani d . 1
C C5 0.14019(11) 0.36576(14) 0.14873(14) 0.0355(4) Uani d . 1
H H5 0.0845 0.4035 0.1154 0.043 Uiso calc R 1
C C6 0.13639(11) 0.25683(15) 0.20584(14) 0.0350(4) Uani d . 1
C C7 0.40323(11) 0.20213(16) 0.31155(15) 0.0420(4) Uani d . 1
C C8 0.40825(15) 0.1926(2) 0.44080(19) 0.0719(7) Uani d . 1
H H8A 0.3963 0.2711 0.4705 0.108 Uiso calc R 1
H H8B 0.4693 0.1653 0.4771 0.108 Uiso calc R 1
H H8C 0.3622 0.1356 0.4558 0.108 Uiso calc R 1
C C9 0.41782(16) 0.0762(2) 0.2613(2) 0.0762(7) Uani d . 1
H H9A 0.4770 0.0438 0.2986 0.114 Uiso calc R 1
H H9B 0.4168 0.0840 0.1809 0.114 Uiso calc R 1
H H9C 0.3687 0.0223 0.2730 0.114 Uiso calc R 1
C C10 0.48614(12) 0.2805(2) 0.2942(2) 0.0660(6) Uani d . 1
H H10A 0.4817 0.3595 0.3274 0.099 Uiso calc R 1
H H10B 0.4853 0.2891 0.2139 0.099 Uiso calc R 1
H H10C 0.5434 0.2421 0.3305 0.099 Uiso calc R 1
C C11 0.04222(11) 0.19753(16) 0.21412(15) 0.0423(4) Uani d . 1
C C12 0.03269(15) 0.1857(2) 0.33925(19) 0.0693(7) Uani d . 1
H H12A 0.0785 0.1293 0.3777 0.104 Uiso calc R 1
H H12B -0.0287 0.1566 0.3428 0.104 Uiso calc R 1
H H12C 0.0423 0.2639 0.3757 0.104 Uiso calc R 1
C C13 0.03385(14) 0.07257(18) 0.1551(2) 0.0635(6) Uani d . 1
H H13A 0.0827 0.0201 0.1933 0.095 Uiso calc R 1
H H13B 0.0394 0.0822 0.0767 0.095 Uiso calc R 1
H H13C -0.0258 0.0373 0.1584 0.095 Uiso calc R 1
C C14 -0.04063(12) 0.2740(2) 0.15226(19) 0.0584(6) Uani d . 1
H H14A -0.0981 0.2354 0.1599 0.088 Uiso calc R 1
H H14B -0.0378 0.2805 0.0727 0.088 Uiso calc R 1
H H14C -0.0377 0.3539 0.1855 0.088 Uiso calc R 1
C C15 0.22228(11) 0.53883(15) 0.08152(14) 0.0381(4) Uani d . 1
H H15 0.1649 0.5775 0.0594 0.046 Uiso calc R 1
C C16 0.28437(11) 0.71210(16) 0.01594(15) 0.0386(4) Uani d . 1
C C17 0.24389(12) 0.80369(17) 0.06997(16) 0.0462(4) Uani d . 1
H H17 0.2199 0.7859 0.1348 0.055 Uiso calc R 1
C C18 0.23908(15) 0.92142(18) 0.02772(19) 0.0574(5) Uani d . 1
H H18 0.2120 0.9824 0.0646 0.069 Uiso calc R 1
C C19 0.27398(15) 0.94891(19) -0.06814(19) 0.0595(6) Uani d . 1
H H19 0.2700 1.0279 -0.0968 0.071 Uiso calc R 1
C C20 0.31477(14) 0.85898(19) -0.12121(18) 0.0573(5) Uani d . 1
H H20 0.3383 0.8772 -0.1864 0.069 Uiso calc R 1
C C21 0.32138(13) 0.74134(17) -0.07891(17) 0.0481(5) Uani d . 1
H H21 0.3509 0.6816 -0.1144 0.058 Uiso calc R 1

loop_
_atom_site_aniso_label
_atom_site_aniso_U_11
_atom_site_aniso_U_22
_atom_site_aniso_U_33
_atom_site_aniso_U_12
_atom_site_aniso_U_13
_atom_site_aniso_U_23
O1 0.0576(8) 0.0513(8) 0.0688(10) -0.0068(7) 0.0067(7) 0.0251(7)
N1 0.0398(8) 0.0406(9) 0.0507(9) 0.0031(7) 0.0075(7) 0.0134(7)
C1 0.0404(9) 0.0326(9) 0.0374(9) -0.0019(7) 0.0068(7) 0.0063(7)
C2 0.0332(8) 0.0350(9) 0.0307(8) 0.0031(7) 0.0045(6) 0.0009(7)
C3 0.0323(8) 0.0344(9) 0.0340(9) -0.0007(7) 0.0070(7) 0.0013(7)
C4 0.0376(8) 0.0341(9) 0.0306(9) 0.0009(7) 0.0053(7) 0.0019(7)
C5 0.0324(8) 0.0377(9) 0.0350(9) 0.0030(7) 0.0031(7) 0.0013(7)
C6 0.0337(8) 0.0388(9) 0.0325(9) -0.0031(7) 0.0065(7) -0.0012(7)
C7 0.0360(9) 0.0434(10) 0.0446(10) 0.0053(8) 0.0032(7) 0.0098(8)
C8 0.0587(13) 0.1009(19) 0.0501(13) 0.0008(12) -0.0042(10) 0.0199(13)
C9 0.0671(14) 0.0573(14) 0.101(2) 0.0224(11) 0.0091(13) 0.0005(13)
C10 0.0327(10) 0.0810(15) 0.0799(16) 0.0011(10) 0.0004(9) 0.0293(13)
C11 0.0368(9) 0.0472(11) 0.0428(10) -0.0068(8) 0.0076(7) 0.0016(8)
C12 0.0569(12) 0.1005(19) 0.0550(14) -0.0135(12) 0.0217(10) 0.0082(12)
C13 0.0557(12) 0.0532(13) 0.0802(16) -0.0168(10) 0.0096(11) -0.0065(11)
C14 0.0346(9) 0.0647(13) 0.0740(15) -0.0056(9) 0.0061(9) 0.0023(11)
C15 0.0360(9) 0.0377(9) 0.0386(10) 0.0042(7) 0.0026(7) 0.0048(7)
C16 0.0306(8) 0.0402(10) 0.0418(10) -0.0033(7) -0.0010(7) 0.0097(8)
C17 0.0481(10) 0.0467(11) 0.0440(11) -0.0008(8) 0.0093(8) 0.0057(8)
C18 0.0696(13) 0.0409(11) 0.0615(14) 0.0023(10) 0.0126(11) -0.0008(9)
C19 0.0718(13) 0.0432(11) 0.0615(14) -0.0057(10) 0.0078(11) 0.0151(10)
C20 0.0650(13) 0.0564(13) 0.0522(12) -0.0049(10) 0.0158(10) 0.0159(10)
C21 0.0480(10) 0.0474(11) 0.0501(11) -0.0019(8) 0.0127(9) 0.0059(9)

loop_
_atom_type_symbol
_atom_type_description
_atom_type_scat_dispersion_real
_atom_type_scat_dispersion_imag
_atom_type_scat_source
C C 0.0033 0.0016 'International Tables Vol C Tables 4.2.6.8 and 6.1.1.4'
H H 0.0000 0.0000 'International Tables Vol C Tables 4.2.6.8 and 6.1.1.4'
N N 0.0061 0.0033 'International Tables Vol C Tables 4.2.6.8 and 6.1.1.4'
O O 0.0106 0.0060 'International Tables Vol C Tables 4.2.6.8 and 6.1.1.4'

loop_
_geom_angle_atom_site_label_1
_geom_angle_atom_site_label_2
_geom_angle_atom_site_label_3
_geom_angle
_geom_angle_publ_flag
C1 O1 H1 100.8 ?
C15 N1 C16 118.21(14) yes
O1 C1 C2 120.61(14) ?
O1 C1 C6 116.24(14) yes
C2 C1 C6 123.14(14) ?
C3 C2 C1 116.84(14) ?
C3 C2 C7 120.73(14) ?
C1 C2 C7 122.41(14) ?
C2 C3 C4 122.19(14) ?
C2 C3 H3 118.9 ?
C4 C3 H3 118.9 ?
C5 C4 C3 118.77(14) ?
C5 C4 C15 119.36(14) ?
C3 C4 C15 121.76(14) ?
C6 C5 C4 122.57(15) ?
C6 C5 H5 118.7 ?
C4 C5 H5 118.7 ?
C5 C6 C1 116.47(14) ?
C5 C6 C11 121.24(15) ?
C1 C6 C11 122.28(14) ?
C10 C7 C8 106.83(17) ?
C10 C7 C9 106.23(17) ?
C8 C7 C9 110.36(18) ?
C10 C7 C2 111.46(14) ?
C8 C7 C2 111.11(15) ?
C9 C7 C2 110.67(15) ?
C7 C8 H8A 109.5 ?
C7 C8 H8B 109.5 ?
H8A C8 H8B 109.5 ?
C7 C8 H8C 109.5 ?
H8A C8 H8C 109.5 ?
H8B C8 H8C 109.5 ?
C7 C9 H9A 109.5 ?
C7 C9 H9B 109.5 ?
H9A C9 H9B 109.5 ?
C7 C9 H9C 109.5 ?
H9A C9 H9C 109.5 ?
H9B C9 H9C 109.5 ?
C7 C10 H10A 109.5 ?
C7 C10 H10B 109.5 ?
H10A C10 H10B 109.5 ?
C7 C10 H10C 109.5 ?
H10A C10 H10C 109.5 ?
H10B C10 H10C 109.5 ?
C12 C11 C13 110.91(17) ?
C12 C11 C14 107.57(16) ?
C13 C11 C14 106.43(16) ?
C12 C11 C6 110.44(15) ?
C13 C11 C6 109.90(14) ?
C14 C11 C6 111.50(15) yes
C11 C12 H12A 109.5 ?
C11 C12 H12B 109.5 ?
H12A C12 H12B 109.5 ?
C11 C12 H12C 109.5 ?
H12A C12 H12C 109.5 ?
H12B C12 H12C 109.5 ?
C11 C13 H13A 109.5 ?
C11 C13 H13B 109.5 ?
H13A C13 H13B 109.5 ?
C11 C13 H13C 109.5 ?
H13A C13 H13C 109.5 ?
H13B C13 H13C 109.5 ?
C11 C14 H14A 109.5 ?
C11 C14 H14B 109.5 ?
H14A C14 H14B 109.5 ?
C11 C14 H14C 109.5 ?
H14A C14 H14C 109.5 ?
H14B C14 H14C 109.5 ?
N1 C15 C4 124.10(15) yes
N1 C15 H15 117.9 yes
C4 C15 H15 117.9 ?
C21 C16 C17 118.77(16) ?
C21 C16 N1 119.36(16) ?
C17 C16 N1 121.75(16) ?
C18 C17 C16 120.26(18) ?
C18 C17 H17 119.9 ?
C16 C17 H17 119.9 ?
C19 C18 C17 120.52(19) ?
C19 C18 H18 119.7 ?
C17 C18 H18 119.7 ?
C20 C19 C18 119.43(18) ?
C20 C19 H19 120.3 ?
C18 C19 H19 120.3 ?
C19 C20 C21 120.68(19) ?
C19 C20 H20 119.7 ?
C21 C20 H20 119.7 ?
C16 C21 C20 120.30(18) ?
C16 C21 H21 119.8 ?
C20 C21 H21 119.8 ?

loop_
_geom_bond_atom_site_label_1
_geom_bond_atom_site_label_2
_geom_bond_distance
_geom_bond_publ_flag
O1 C1 1.3747(19) ?
O1 H1 0.8470 ?
N1 C15 1.267(2) yes
N1 C16 1.420(2) yes
C1 C2 1.408(2) ?
C1 C6 1.409(2) ?
C2 C3 1.382(2) ?
C2 C7 1.544(2) ?
C3 C4 1.391(2) ?
C3 H3 0.9300 ?
C4 C5 1.389(2) ?
C4 C15 1.463(2) yes
C5 C6 1.382(2) ?
C5 H5 0.9300 ?
C6 C11 1.541(2) yes
C7 C10 1.531(2) ?
C7 C8 1.532(3) ?
C7 C9 1.538(3) ?
C8 H8A 0.9600 ?
C8 H8B 0.9600 ?
C8 H8C 0.9600 ?
C9 H9A 0.9600 ?
C9 H9B 0.9600 ?
C9 H9C 0.9600 ?
C10 H10A 0.9600 ?
C10 H10B 0.9600 ?
C10 H10C 0.9600 ?
C11 C12 1.531(3) ?
C11 C13 1.536(3) ?
C11 C14 1.537(3) ?
C12 H12A 0.9600 ?
C12 H12B 0.9600 ?
C12 H12C 0.9600 ?
C13 H13A 0.9600 ?
C13 H13B 0.9600 ?
C13 H13C 0.9600 ?
C14 H14A 0.9600 ?
C14 H14B 0.9600 ?
C14 H14C 0.9600 ?
C15 H15 0.9300 ?
C16 C21 1.383(2) ?
C16 C17 1.387(3) ?
C17 C18 1.384(3) ?
C17 H17 0.9300 ?
C18 C19 1.372(3) ?
C18 H18 0.9300 ?
C19 C20 1.370(3) ?
C19 H19 0.9300 ?
C20 C21 1.383(3) ?
C20 H20 0.9300 ?
C21 H21 0.9300 ?

loop_
_geom_torsion_atom_site_label_1
_geom_torsion_atom_site_label_2
_geom_torsion_atom_site_label_3
_geom_torsion_atom_site_label_4
_geom_torsion
_geom_torsion_publ_flag
O1 C1 C2 C3 177.95(15) yes
C6 C1 C2 C3 -0.7(2) ?
O1 C1 C2 C7 -3.7(2) ?
C6 C1 C2 C7 177.69(15) ?
C1 C2 C3 C4 0.8(2) ?
C7 C2 C3 C4 -177.59(15) yes
C2 C3 C4 C5 0.1(2) ?
C2 C3 C4 C15 176.22(15) ?
C3 C4 C5 C6 -1.2(2) ?
C15 C4 C5 C6 -177.46(15) ?
C4 C5 C6 C1 1.3(2) ?
C4 C5 C6 C11 -179.58(15) ?
O1 C1 C6 C5 -179.05(15) ?
C2 C1 C6 C5 -0.4(2) ?
O1 C1 C6 C11 1.9(2) ?
C2 C1 C6 C11 -179.42(16) ?
C3 C2 C7 C10 0.0(2) ?
C1 C2 C7 C10 -178.30(17) ?
C3 C2 C7 C8 119.04(18) ?
C1 C2 C7 C8 -59.3(2) ?
C3 C2 C7 C9 -117.97(19) ?
C1 C2 C7 C9 63.7(2) ?
C5 C6 C11 C12 -119.31(19) ?
C1 C6 C11 C12 59.7(2) ?
C5 C6 C11 C13 118.00(19) ?
C1 C6 C11 C13 -63.0(2) ?
C5 C6 C11 C14 0.2(2) ?
C1 C6 C11 C14 179.25(16) ?
C16 N1 C15 C4 -172.48(15) yes
C5 C4 C15 N1 -173.62(17) yes
C3 C4 C15 N1 10.3(3) ?
C15 N1 C16 C21 -131.81(18) ?
C15 N1 C16 C17 52.4(2) ?
C21 C16 C17 C18 1.4(3) ?
N1 C16 C17 C18 177.23(16) ?
C16 C17 C18 C19 0.2(3) ?
C17 C18 C19 C20 -0.8(3) ?
C18 C19 C20 C21 -0.3(3) ?
C17 C16 C21 C20 -2.4(3) ?
N1 C16 C21 C20 -178.35(17) yes
C19 C20 C21 C16 1.9(3) ?

loop_
_cod_related_entry_id
_cod_related_entry_database
_cod_related_entry_code
1 ChemSpider 30654942
